data_4073844
loop_
_publ_author_name
'Vicente, Jos\'e'
'Arcas, Aurelia'
'Fern\'andez-Hern\'andez, Jes\'us M.'
'Aull\'on, Gabriel'
'Bautista, Delia'

_publ_section_title
;
 Acetonyl Platinum(II) Complexes&#x2020;
;
_journal_issue 25
_journal_name_full Organometallics
_journal_page_first 6155
_journal_paper_doi 10.1021/om700665n
_journal_volume 26
_journal_year 2007
_chemical_formula_sum 'C35 H38 Cl2 N4 Pt'
_chemical_formula_weight 780.68
_chemical_name_systematic
; 
 ? 
;
_space_group_IT_number 2
_symmetry_cell_setting triclinic
_symmetry_space_group_name_Hall '-P 1'
_symmetry_space_group_name_H-M 'P -1'
_atom_sites_solution_hydrogens geom
_atom_sites_solution_primary Patterson
_atom_sites_solution_secondary difmap
_audit_creation_method SHELXL-97
_cell_angle_alpha 100.728(2)
_cell_angle_beta 99.835(2)
_cell_angle_gamma 100.983(2)
_cell_formula_units_Z 2
_cell_length_a 10.0835(6)
_cell_length_b 12.9030(8)
_cell_length_c 13.2332(8)
_cell_measurement_reflns_used 9583
_cell_measurement_temperature 100(2)
_cell_measurement_theta_max 27.92
_cell_measurement_theta_min 2.36
_cell_volume 1622.24(17)
_computing_cell_refinement 'Bruker SAINT'
_computing_data_collection 'Bruker SMART'
_computing_data_reduction 'Bruker SAINT'
_computing_molecular_graphics 'Bruker SHELXTL'
_computing_publication_material 'Bruker SHELXTL'
_computing_structure_refinement 'SHELXL-97 (Sheldrick, 1997)'
_computing_structure_solution 'SHELXS-97 (Sheldrick, 1990)'
_diffrn_ambient_temperature 100(2)
_diffrn_detector_area_resol_mean 8.26
_diffrn_measured_fraction_theta_full 0.993
_diffrn_measured_fraction_theta_max 0.909
_diffrn_measurement_device_type 'Bruker SMART APEX CCD'
_diffrn_measurement_method \w-scan
_diffrn_radiation_monochromator graphite
_diffrn_radiation_source 'fine-focus sealed tube'
_diffrn_radiation_type MoK\a
_diffrn_radiation_wavelength 0.71073
_diffrn_reflns_av_R_equivalents 0.0279
_diffrn_reflns_av_sigmaI/netI 0.0371
_diffrn_reflns_limit_h_max 13
_diffrn_reflns_limit_h_min -13
_diffrn_reflns_limit_k_max 17
_diffrn_reflns_limit_k_min -16
_diffrn_reflns_limit_l_max 17
_diffrn_reflns_limit_l_min -16
_diffrn_reflns_number 18876
_diffrn_reflns_theta_full 26.00
_diffrn_reflns_theta_max 28.17
_diffrn_reflns_theta_min 2.02
_exptl_absorpt_coefficient_mu 4.520
_exptl_absorpt_correction_T_max 0.8763
_exptl_absorpt_correction_T_min 0.5138
_exptl_absorpt_correction_type multi-scan
_exptl_absorpt_process_details SADABS
_exptl_crystal_colour colourless
_exptl_crystal_density_diffrn 1.598
_exptl_crystal_density_method 'not measured'
_exptl_crystal_description needle
_exptl_crystal_F_000 776
_exptl_crystal_size_max 0.17
_exptl_crystal_size_mid 0.06
_exptl_crystal_size_min 0.03
_refine_diff_density_max 1.160
_refine_diff_density_min -0.918
_refine_diff_density_rms 0.118
_refine_ls_extinction_method none
_refine_ls_goodness_of_fit_ref 1.080
_refine_ls_hydrogen_treatment 'NH free, rigid methyls, others riding''
_refine_ls_matrix_type full
_refine_ls_number_parameters 395
_refine_ls_number_reflns 7258
_refine_ls_number_restraints 0
_refine_ls_restrained_S_all 1.080
_refine_ls_R_factor_all 0.0284
_refine_ls_R_factor_gt 0.0259
_refine_ls_shift/su_max 0.001
_refine_ls_shift/su_mean 0.000
_refine_ls_structure_factor_coef Fsqd
_refine_ls_weighting_details 'calc w=1/[\s^2^(Fo^2^)+(0.0259P)^2^+0.5281P] where P=(Fo^2^+2Fc^2^)/3'
_refine_ls_weighting_scheme calc
_refine_ls_wR_factor_gt 0.0557
_refine_ls_wR_factor_ref 0.0566
_reflns_number_gt 6881
_reflns_number_total 7258
_reflns_threshold_expression >2sigma(I)
_cod_data_source_file om700665n-file006.cif
_cod_data_source_block jm969bs
_cod_database_code 4073844

loop_
_symmetry_equiv_pos_as_xyz
'x, y, z'
'-x, -y, -z'

loop_
_atom_site_label
_atom_site_type_symbol
_atom_site_fract_x
_atom_site_fract_y
_atom_site_fract_z
_atom_site_U_iso_or_equiv
_atom_site_adp_type
_atom_site_occupancy
_atom_site_symmetry_multiplicity
_atom_site_calc_flag
_atom_site_refinement_flags
Pt1 Pt 0.945866(11) 0.755866(9) 0.668469(9) 0.01154(4) Uani 1 1 d .
Cl1 Cl 0.80539(8) 0.72748(7) 0.49928(6) 0.01968(16) Uani 1 1 d .
N1 N 0.6871(3) 0.6625(2) 0.7491(2) 0.0151(5) Uani 1 1 d .
N2 N 1.1927(3) 0.8312(2) 0.5677(2) 0.0159(5) Uani 1 1 d .
N3 N 1.1330(3) 0.8699(2) 0.8708(2) 0.0153(5) Uani 1 1 d .
H03 H 1.181(4) 0.869(3) 0.924(3) 0.023(11) Uiso 1 1 d .
N4 N 1.0874(3) 0.6890(2) 0.8489(2) 0.0165(6) Uani 1 1 d .
H04 H 1.138(4) 0.703(3) 0.916(3) 0.022(10) Uiso 1 1 d .
C1 C 0.7838(3) 0.6983(2) 0.7207(2) 0.0151(6) Uani 1 1 d .
C2 C 0.5754(3) 0.6057(3) 0.7828(2) 0.0158(6) Uani 1 1 d .
C3 C 0.5320(3) 0.6580(3) 0.8691(3) 0.0181(7) Uani 1 1 d .
C4 C 0.4277(3) 0.5957(3) 0.9036(3) 0.0244(8) Uani 1 1 d .
H4 H 0.3945 0.6274 0.9621 0.029 Uiso 1 1 calc R
C5 C 0.3717(4) 0.4880(3) 0.8535(3) 0.0302(9) Uani 1 1 d .
H5 H 0.3029 0.4462 0.8797 0.036 Uiso 1 1 calc R
C6 C 0.4145(4) 0.4406(3) 0.7660(3) 0.0266(8) Uani 1 1 d .
H6 H 0.3727 0.3672 0.7318 0.032 Uiso 1 1 calc R
C7 C 0.5179(3) 0.4986(3) 0.7272(3) 0.0182(7) Uani 1 1 d .
C8 C 0.5632(4) 0.4498(3) 0.6309(3) 0.0235(7) Uani 1 1 d .
H8A H 0.5771 0.5032 0.5876 0.035 Uiso 1 1 calc R
H8B H 0.4919 0.3860 0.5902 0.035 Uiso 1 1 calc R
H8C H 0.6500 0.4282 0.6517 0.035 Uiso 1 1 calc R
C9 C 0.5938(4) 0.7750(3) 0.9208(3) 0.0237(7) Uani 1 1 d .
H9A H 0.5376 0.8010 0.9693 0.036 Uiso 1 1 calc R
H9B H 0.5960 0.8178 0.8669 0.036 Uiso 1 1 calc R
H9C H 0.6882 0.7829 0.9601 0.036 Uiso 1 1 calc R
C11 C 1.1050(3) 0.8080(2) 0.6101(2) 0.0137(6) Uani 1 1 d .
C12 C 1.2856(3) 0.8566(2) 0.5032(2) 0.0152(6) Uani 1 1 d .
C13 C 1.4056(3) 0.8172(3) 0.5115(3) 0.0176(7) Uani 1 1 d .
C14 C 1.4903(3) 0.8414(3) 0.4430(3) 0.0219(7) Uani 1 1 d .
H14 H 1.5739 0.8171 0.4466 0.026 Uiso 1 1 calc R
C15 C 1.4555(4) 0.9001(3) 0.3695(3) 0.0255(8) Uani 1 1 d .
H15 H 1.5141 0.9141 0.3222 0.031 Uiso 1 1 calc R
C16 C 1.3361(4) 0.9390(3) 0.3637(3) 0.0230(7) Uani 1 1 d .
H16 H 1.3136 0.9789 0.3122 0.028 Uiso 1 1 calc R
C17 C 1.2490(3) 0.9203(2) 0.4324(2) 0.0171(6) Uani 1 1 d .
C18 C 1.1234(4) 0.9652(3) 0.4335(3) 0.0254(8) Uani 1 1 d .
H18A H 1.1127 1.0058 0.3782 0.038 Uiso 1 1 calc R
H18B H 1.1332 1.0137 0.5022 0.038 Uiso 1 1 calc R
H18C H 1.0417 0.9057 0.4210 0.038 Uiso 1 1 calc R
C19 C 1.4411(4) 0.7515(3) 0.5909(3) 0.0268(8) Uani 1 1 d .
H19A H 1.3722 0.6826 0.5737 0.040 Uiso 1 1 calc R
H19B H 1.4413 0.7919 0.6614 0.040 Uiso 1 1 calc R
H19C H 1.5328 0.7373 0.5892 0.040 Uiso 1 1 calc R
C21 C 1.0666(3) 0.7743(2) 0.8098(2) 0.0128(6) Uani 1 1 d .
C22 C 1.1366(3) 0.9742(2) 0.8462(2) 0.0147(6) Uani 1 1 d .
C23 C 1.0217(3) 1.0203(3) 0.8465(2) 0.0172(6) Uani 1 1 d .
C24 C 1.0343(4) 1.1239(3) 0.8271(3) 0.0215(7) Uani 1 1 d .
H24 H 0.9582 1.1575 0.8275 0.026 Uiso 1 1 calc R
C25 C 1.1559(4) 1.1788(3) 0.8073(3) 0.0245(8) Uani 1 1 d .
H25 H 1.1613 1.2483 0.7918 0.029 Uiso 1 1 calc R
C26 C 1.2696(4) 1.1330(3) 0.8102(3) 0.0225(7) Uani 1 1 d .
H26 H 1.3532 1.1718 0.7980 0.027 Uiso 1 1 calc R
C27 C 1.2621(3) 1.0301(3) 0.8309(2) 0.0179(7) Uani 1 1 d .
C28 C 1.3872(3) 0.9814(3) 0.8409(3) 0.0241(7) Uani 1 1 d .
H28A H 1.3965 0.9520 0.9043 0.036 Uiso 1 1 calc R
H28B H 1.4702 1.0375 0.8461 0.036 Uiso 1 1 calc R
H28C H 1.3762 0.9231 0.7788 0.036 Uiso 1 1 calc R
C29 C 0.8886(3) 0.9635(3) 0.8688(3) 0.0205(7) Uani 1 1 d .
H29A H 0.8314 0.9145 0.8038 0.031 Uiso 1 1 calc R
H29B H 0.8386 1.0173 0.8952 0.031 Uiso 1 1 calc R
H29C H 0.9090 0.9216 0.9218 0.031 Uiso 1 1 calc R
C32 C 1.0131(3) 0.5782(2) 0.8071(2) 0.0156(6) Uani 1 1 d .
C33 C 1.0420(3) 0.5150(3) 0.7197(3) 0.0183(7) Uani 1 1 d .
C34 C 0.9706(4) 0.4059(3) 0.6882(3) 0.0255(8) Uani 1 1 d .
H34 H 0.9876 0.3607 0.6288 0.031 Uiso 1 1 calc R
C35 C 0.8760(4) 0.3629(3) 0.7420(3) 0.0261(8) Uani 1 1 d .
H35 H 0.8291 0.2887 0.7194 0.031 Uiso 1 1 calc R
C36 C 0.8491(4) 0.4268(3) 0.8282(3) 0.0248(8) Uani 1 1 d .
H36 H 0.7834 0.3963 0.8644 0.030 Uiso 1 1 calc R
C37 C 0.9172(3) 0.5357(3) 0.8629(3) 0.0196(7) Uani 1 1 d .
C38 C 0.8899(4) 0.6055(3) 0.9585(3) 0.0252(8) Uani 1 1 d .
H38A H 0.8135 0.5647 0.9823 0.038 Uiso 1 1 calc R
H38B H 0.8653 0.6707 0.9404 0.038 Uiso 1 1 calc R
H38C H 0.9732 0.6265 1.0150 0.038 Uiso 1 1 calc R
C39 C 1.1458(4) 0.5582(3) 0.6595(3) 0.0262(8) Uani 1 1 d .
H39A H 1.0989 0.5839 0.6011 0.039 Uiso 1 1 calc R
H39B H 1.1892 0.5004 0.6315 0.039 Uiso 1 1 calc R
H39C H 1.2169 0.6184 0.7066 0.039 Uiso 1 1 calc R
Cl2 Cl 0.28978(8) 0.80380(6) 0.06652(6) 0.01857(16) Uani 1 1 d .

loop_
_atom_site_aniso_label
_atom_site_aniso_U_11
_atom_site_aniso_U_22
_atom_site_aniso_U_33
_atom_site_aniso_U_23
_atom_site_aniso_U_13
_atom_site_aniso_U_12
Pt1 0.01216(6) 0.01090(6) 0.01177(6) 0.00215(4) 0.00366(4) 0.00260(4)
Cl1 0.0176(4) 0.0257(4) 0.0146(4) 0.0027(3) 0.0014(3) 0.0057(3)
N1 0.0141(13) 0.0157(13) 0.0150(13) 0.0030(11) 0.0020(11) 0.0036(11)
N2 0.0163(13) 0.0170(14) 0.0134(13) 0.0016(11) 0.0034(11) 0.0035(11)
N3 0.0160(13) 0.0154(14) 0.0139(14) 0.0043(11) 0.0005(11) 0.0039(11)
N4 0.0192(14) 0.0127(13) 0.0146(14) 0.0008(11) 0.0005(11) 0.0016(11)
C1 0.0204(16) 0.0154(15) 0.0096(15) 0.0013(12) 0.0034(12) 0.0061(13)
C2 0.0114(14) 0.0207(16) 0.0171(16) 0.0095(13) 0.0027(12) 0.0035(12)
C3 0.0178(16) 0.0215(17) 0.0161(16) 0.0053(13) 0.0036(13) 0.0060(13)
C4 0.0219(17) 0.032(2) 0.0222(18) 0.0068(15) 0.0109(14) 0.0063(15)
C5 0.028(2) 0.032(2) 0.030(2) 0.0099(17) 0.0136(16) -0.0039(16)
C6 0.0255(19) 0.0214(18) 0.030(2) 0.0048(15) 0.0083(16) -0.0018(15)
C7 0.0167(16) 0.0199(17) 0.0196(17) 0.0051(13) 0.0046(13) 0.0064(13)
C8 0.0253(18) 0.0237(18) 0.0195(18) 0.0019(14) 0.0041(14) 0.0046(15)
C9 0.0233(18) 0.0260(19) 0.0203(18) -0.0025(14) 0.0076(14) 0.0066(15)
C11 0.0166(15) 0.0120(15) 0.0115(15) 0.0017(12) 0.0002(12) 0.0044(12)
C12 0.0144(15) 0.0148(15) 0.0148(16) 0.0013(12) 0.0062(12) -0.0008(12)
C13 0.0155(15) 0.0177(16) 0.0170(16) 0.0006(13) 0.0007(13) 0.0027(13)
C14 0.0178(16) 0.0222(18) 0.0254(18) 0.0000(14) 0.0076(14) 0.0064(14)
C15 0.0298(19) 0.0220(18) 0.0265(19) 0.0037(15) 0.0168(16) 0.0028(15)
C16 0.033(2) 0.0152(16) 0.0222(18) 0.0061(14) 0.0104(15) 0.0022(14)
C17 0.0208(16) 0.0112(15) 0.0162(16) -0.0021(12) 0.0041(13) 0.0014(13)
C18 0.0295(19) 0.0281(19) 0.0230(19) 0.0075(15) 0.0064(15) 0.0148(16)
C19 0.0291(19) 0.037(2) 0.0217(18) 0.0096(16) 0.0079(15) 0.0192(17)
C21 0.0103(14) 0.0146(15) 0.0136(15) 0.0012(12) 0.0061(12) 0.0019(12)
C22 0.0219(16) 0.0101(14) 0.0098(14) 0.0018(12) 0.0016(12) 0.0005(12)
C23 0.0216(16) 0.0158(16) 0.0121(15) 0.0008(12) 0.0017(13) 0.0030(13)
C24 0.0257(18) 0.0151(16) 0.0232(18) 0.0039(14) 0.0028(14) 0.0065(14)
C25 0.036(2) 0.0118(16) 0.0253(19) 0.0074(14) 0.0048(16) 0.0029(14)
C26 0.0298(19) 0.0149(16) 0.0206(18) 0.0024(13) 0.0089(15) -0.0018(14)
C27 0.0246(17) 0.0135(15) 0.0126(15) -0.0006(12) 0.0030(13) 0.0018(13)
C28 0.0212(17) 0.0216(18) 0.0267(19) 0.0010(14) 0.0065(15) 0.0012(14)
C29 0.0219(17) 0.0179(16) 0.0233(18) 0.0038(14) 0.0070(14) 0.0075(14)
C32 0.0169(15) 0.0110(15) 0.0188(16) 0.0056(12) 0.0003(13) 0.0042(12)
C33 0.0211(17) 0.0147(16) 0.0196(17) 0.0040(13) 0.0028(13) 0.0069(13)
C34 0.0305(19) 0.0160(17) 0.0266(19) -0.0007(14) -0.0026(15) 0.0101(15)
C35 0.0268(19) 0.0087(15) 0.035(2) 0.0021(14) -0.0085(16) 0.0008(14)
C36 0.0233(18) 0.0223(18) 0.030(2) 0.0167(15) 0.0022(15) 0.0014(14)
C37 0.0228(17) 0.0190(16) 0.0185(16) 0.0096(14) 0.0012(13) 0.0062(14)
C38 0.0270(19) 0.031(2) 0.0208(18) 0.0107(15) 0.0090(15) 0.0068(16)
C39 0.032(2) 0.0223(18) 0.0274(19) 0.0038(15) 0.0127(16) 0.0107(16)
Cl2 0.0209(4) 0.0176(4) 0.0156(4) 0.0035(3) 0.0016(3) 0.0027(3)

loop_
_atom_type_symbol
_atom_type_description
_atom_type_scat_dispersion_real
_atom_type_scat_dispersion_imag
_atom_type_scat_source
C C 0.0033 0.0016 'International Tables Vol C Tables 4.2.6.8 and 6.1.1.4'
H H 0.0000 0.0000 'International Tables Vol C Tables 4.2.6.8 and 6.1.1.4'
N N 0.0061 0.0033 'International Tables Vol C Tables 4.2.6.8 and 6.1.1.4'
Cl Cl 0.1484 0.1585 'International Tables Vol C Tables 4.2.6.8 and 6.1.1.4'
Pt Pt -1.7033 8.3905 'International Tables Vol C Tables 4.2.6.8 and 6.1.1.4'

loop_
_geom_angle_atom_site_label_1
_geom_angle_atom_site_label_2
_geom_angle_atom_site_label_3
_geom_angle
C1 Pt1 C11 177.28(12)
C1 Pt1 C21 90.29(12)
C11 Pt1 C21 91.66(12)
C1 Pt1 Cl1 89.94(9)
C11 Pt1 Cl1 88.03(9)
C21 Pt1 Cl1 177.75(9)
C1 N1 C2 172.2(3)
C11 N2 C12 172.0(3)
C21 N3 C22 127.1(3)
C21 N4 C32 126.5(3)
N1 C1 Pt1 178.3(3)
C3 C2 C7 124.8(3)
C3 C2 N1 118.7(3)
C7 C2 N1 116.4(3)
C4 C3 C2 116.3(3)
C4 C3 C9 122.1(3)
C2 C3 C9 121.6(3)
C5 C4 C3 120.8(3)
C6 C5 C4 121.0(3)
C5 C6 C7 121.1(3)
C6 C7 C2 115.9(3)
C6 C7 C8 122.0(3)
C2 C7 C8 122.1(3)
N2 C11 Pt1 173.7(3)
C13 C12 C17 124.1(3)
C13 C12 N2 119.3(3)
C17 C12 N2 116.6(3)
C14 C13 C12 116.6(3)
C14 C13 C19 121.7(3)
C12 C13 C19 121.6(3)
C15 C14 C13 121.1(3)
C14 C15 C16 121.0(3)
C15 C16 C17 120.7(3)
C16 C17 C12 116.4(3)
C16 C17 C18 122.9(3)
C12 C17 C18 120.6(3)
N3 C21 N4 115.1(3)
N3 C21 Pt1 123.4(2)
N4 C21 Pt1 121.5(2)
C27 C22 C23 122.1(3)
C27 C22 N3 117.2(3)
C23 C22 N3 120.5(3)
C24 C23 C22 117.6(3)
C24 C23 C29 119.7(3)
C22 C23 C29 122.7(3)
C25 C24 C23 121.1(3)
C26 C25 C24 120.3(3)
C25 C26 C27 120.3(3)
C26 C27 C22 118.4(3)
C26 C27 C28 121.2(3)
C22 C27 C28 120.4(3)
C33 C32 C37 122.2(3)
C33 C32 N4 121.2(3)
C37 C32 N4 116.5(3)
C32 C33 C34 117.3(3)
C32 C33 C39 123.2(3)
C34 C33 C39 119.5(3)
C35 C34 C33 121.2(3)
C36 C35 C34 120.5(3)
C35 C36 C37 120.7(3)
C36 C37 C32 118.0(3)
C36 C37 C38 120.9(3)
C32 C37 C38 121.1(3)

loop_
_geom_bond_atom_site_label_1
_geom_bond_atom_site_label_2
_geom_bond_distance
Pt1 C1 1.953(3)
Pt1 C11 1.957(3)
Pt1 C21 1.996(3)
Pt1 Cl1 2.3595(8)
N1 C1 1.151(4)
N1 C2 1.408(4)
N2 C11 1.147(4)
N2 C12 1.406(4)
N3 C21 1.323(4)
N3 C22 1.438(4)
N4 C21 1.336(4)
N4 C32 1.438(4)
C2 C3 1.395(4)
C2 C7 1.399(4)
C3 C4 1.392(4)
C3 C9 1.500(5)
C4 C5 1.384(5)
C5 C6 1.381(5)
C6 C7 1.393(5)
C7 C8 1.496(4)
C12 C13 1.394(4)
C12 C17 1.404(4)
C13 C14 1.385(4)
C13 C19 1.507(5)
C14 C15 1.379(5)
C15 C16 1.385(5)
C16 C17 1.390(4)
C17 C18 1.491(4)
C22 C27 1.399(4)
C22 C23 1.399(4)
C23 C24 1.394(4)
C23 C29 1.506(4)
C24 C25 1.387(5)
C25 C26 1.384(5)
C26 C27 1.396(4)
C27 C28 1.510(5)
C32 C33 1.394(4)
C32 C37 1.405(4)
C33 C34 1.402(5)
C33 C39 1.506(5)
C34 C35 1.378(5)
C35 C36 1.377(5)
C36 C37 1.393(5)
C37 C38 1.509(5)

loop_
_geom_hbond_atom_site_label_D
_geom_hbond_atom_site_label_H
_geom_hbond_atom_site_label_A
_geom_hbond_distance_DH
_geom_hbond_distance_HA
_geom_hbond_distance_DA
_geom_hbond_angle_DHA
_geom_hbond_site_symmetry_A
N3 H03 Cl2 0.78(4) 2.39(4) 3.142(3) 161(4) 1_656
N4 H04 Cl2 0.91(4) 2.29(4) 3.147(3) 157(3) 1_656
C14 H14 Cl1 0.95 2.84 3.767(3) 166.4 1_655
C28 H28B Cl2 0.98 2.77 3.704(3) 160.1 2_776
C29 H29B Cl2 0.98 2.86 3.822(3) 166.7 2_676
